data_4023346
loop_
_publ_author_name
'Zhi-Hua Sun'
'Bing Wang'

_publ_section_title
;
 A Facile and Practical Synthesis of Peracylated
 4-Thio-D-ribofuranoses from D-Glucose
;
_journal_name_full 'Journal of Organic Chemistry'
_journal_page_first 2462
_journal_page_last 2465
_journal_paper_doi 10.1021/jo7026596
_journal_volume 73
_journal_year 2008
_chemical_absolute_configuration unk
_chemical_formula_sum 'C16 H18 O6'
_chemical_formula_weight 306.30
_chemical_name_systematic
; 
 ? 
;
_space_group_IT_number 19
_symmetry_cell_setting orthorhombic
_symmetry_space_group_name_Hall 'P 2ac 2ab'
_symmetry_space_group_name_H-M 'P 21 21 21'
_atom_sites_solution_hydrogens geom
_atom_sites_solution_primary direct
_atom_sites_solution_secondary difmap
_audit_creation_method SHELXL-97
_cell_angle_alpha 90.00
_cell_angle_beta 90.00
_cell_angle_gamma 90.00
_cell_formula_units_Z 4
_cell_length_a 5.7838(10)
_cell_length_b 13.321(2)
_cell_length_c 20.084(4)
_cell_measurement_reflns_used 3728
_cell_measurement_temperature 296(2)
_cell_measurement_theta_max 22.64
_cell_measurement_theta_min 2.54
_cell_volume 1547.4(5)
_computing_cell_refinement 'SAINT (Bruker, 2005)'
_computing_data_collection 'SMART (Bruker, 2005)'
_computing_data_reduction SAINT
_computing_molecular_graphics 'SHELXTL (Bruker, 2005)'
_computing_publication_material SHELXTL
_computing_structure_refinement 'SHELXL-97 (Sheldrick, 1997)'
_computing_structure_solution 'SHELXS-97 (Sheldrick, 1997)'
_diffrn_ambient_temperature 296(2)
_diffrn_measured_fraction_theta_full 0.988
_diffrn_measured_fraction_theta_max 0.988
_diffrn_measurement_device_type 'Bruker SMART APEX II CCD area detector'
_diffrn_measurement_method '\f and \w scans'
_diffrn_radiation_monochromator graphite
_diffrn_radiation_source 'fine-focus sealed tube'
_diffrn_radiation_type MoK\a
_diffrn_radiation_wavelength 0.71073
_diffrn_reflns_av_R_equivalents 0.0308
_diffrn_reflns_av_sigmaI/netI 0.0238
_diffrn_reflns_limit_h_max 7
_diffrn_reflns_limit_h_min -4
_diffrn_reflns_limit_k_max 17
_diffrn_reflns_limit_k_min -17
_diffrn_reflns_limit_l_max 22
_diffrn_reflns_limit_l_min -25
_diffrn_reflns_number 9893
_diffrn_reflns_theta_full 27.50
_diffrn_reflns_theta_max 27.50
_diffrn_reflns_theta_min 1.83
_exptl_absorpt_coefficient_mu 0.101
_exptl_absorpt_correction_T_max 0.9900
_exptl_absorpt_correction_T_min 0.9704
_exptl_absorpt_correction_type multi-scan
_exptl_absorpt_process_details 'SADABS; (Sheldrick, 1996)'
_exptl_crystal_colour colorless
_exptl_crystal_density_diffrn 1.315
_exptl_crystal_density_method 'not measured'
_exptl_crystal_description plate
_exptl_crystal_F_000 648
_exptl_crystal_size_max 0.30
_exptl_crystal_size_mid 0.25
_exptl_crystal_size_min 0.10
_refine_diff_density_max 0.128
_refine_diff_density_min -0.119
_refine_diff_density_rms 0.031
_refine_ls_abs_structure_details 'Flack H D (1983), Acta Cryst. A39, 876-881'
_refine_ls_abs_structure_Flack 0(10)
_refine_ls_extinction_coef 0.068(4)
_refine_ls_extinction_expression Fc^*^=kFc[1+0.001xFc^2^\l^3^/sin(2\q)]^-1/4^
_refine_ls_extinction_method SHELXL
_refine_ls_goodness_of_fit_ref 1.043
_refine_ls_hydrogen_treatment constr
_refine_ls_matrix_type full
_refine_ls_number_parameters 202
_refine_ls_number_reflns 2049
_refine_ls_number_restraints 0
_refine_ls_restrained_S_all 1.043
_refine_ls_R_factor_all 0.0458
_refine_ls_R_factor_gt 0.0343
_refine_ls_shift/su_max 0.000
_refine_ls_shift/su_mean 0.000
_refine_ls_structure_factor_coef Fsqd
_refine_ls_weighting_details 'calc w=1/[\s^2^(Fo^2^)+(0.0518P)^2^+0.1193P] where P=(Fo^2^+2Fc^2^)/3'
_refine_ls_weighting_scheme calc
_refine_ls_wR_factor_gt 0.0881
_refine_ls_wR_factor_ref 0.0960
_reflns_number_gt 1669
_reflns_number_total 2049
_reflns_threshold_expression >2\s(I)
_cod_data_source_file jo7026596-File004.cif
_cod_data_source_block wb139
_cod_depositor_comments
;
The following automatic conversions were performed:
'_symmetry_cell_setting' value 'Orthorhombic' changed to 'orthorhombic'
according to '/home/saulius/struct/CIF-dictionaries/cif_core.dic'
dictionary named 'cif_core.dic' version 2.4.1 from 2010-06-29.

Automatic conversion script
Id: cif_fix_enum 1527 2010-12-29 10:47:43Z saulius 
;
_cod_database_code 4023346

loop_
_symmetry_equiv_pos_as_xyz
'x, y, z'
'-x+1/2, -y, z+1/2'
'-x, y+1/2, -z+1/2'
'x+1/2, -y+1/2, -z'

loop_
_atom_site_label
_atom_site_type_symbol
_atom_site_fract_x
_atom_site_fract_y
_atom_site_fract_z
_atom_site_U_iso_or_equiv
_atom_site_adp_type
_atom_site_occupancy
_atom_site_symmetry_multiplicity
_atom_site_calc_flag
_atom_site_refinement_flags
_atom_site_disorder_assembly
_atom_site_disorder_group
O1 O 0.3740(3) 0.01920(12) 0.93048(7) 0.0696(5) Uani 1 1 d . . .
O2 O 0.0407(3) -0.13950(14) 0.85938(9) 0.0768(5) Uani 1 1 d . . .
O3 O 0.5287(2) 0.04382(11) 0.76209(6) 0.0525(4) Uani 1 1 d . . .
O4 O 0.9072(3) 0.05737(14) 0.74161(8) 0.0681(5) Uani 1 1 d . . .
O5 O 0.6127(4) 0.20142(12) 0.83951(8) 0.0798(6) Uani 1 1 d . . .
O6 O 0.3581(4) 0.19208(14) 0.92479(10) 0.0902(6) Uani 1 1 d . . .
C1 C 0.3434(4) -0.00677(16) 0.86144(10) 0.0531(5) Uani 1 1 d . . .
H1 H 0.2205 0.0345 0.8420 0.064 Uiso 1 1 calc R . .
C2 C 0.5744(4) 0.02101(15) 0.83055(9) 0.0510(5) Uani 1 1 d . . .
H2 H 0.6832 -0.0351 0.8341 0.061 Uiso 1 1 calc R . .
C3 C 0.6594(4) 0.11068(18) 0.87157(10) 0.0610(6) Uani 1 1 d . . .
H3 H 0.8231 0.1043 0.8835 0.073 Uiso 1 1 calc R . .
C4 C 0.5028(5) 0.10773(19) 0.93282(11) 0.0694(7) Uani 1 1 d . . .
H4 H 0.5928 0.1122 0.9740 0.083 Uiso 1 1 calc R . .
C5 C 0.2813(4) -0.11442(18) 0.85609(11) 0.0614(6) Uani 1 1 d . . .
H5 H 0.3876 -0.1618 0.8775 0.074 Uiso 1 1 calc R . .
C6 C 0.1625(5) -0.15081(19) 0.79757(12) 0.0714(7) Uani 1 1 d . . .
H6A H 0.1298 -0.1031 0.7623 0.086 Uiso 1 1 calc R . .
H6B H 0.1969 -0.2184 0.7826 0.086 Uiso 1 1 calc R . .
C7 C 0.7106(4) 0.06354(14) 0.72285(10) 0.0469(4) Uani 1 1 d . . .
C8 C 0.6369(4) 0.09302(13) 0.65497(9) 0.0452(4) Uani 1 1 d . . .
C9 C 0.4198(4) 0.13316(17) 0.64262(10) 0.0571(5) Uani 1 1 d . . .
H9 H 0.3135 0.1399 0.6771 0.069 Uiso 1 1 calc R . .
C10 C 0.3625(5) 0.1631(2) 0.57893(12) 0.0717(7) Uani 1 1 d . . .
H10 H 0.2196 0.1927 0.5709 0.086 Uiso 1 1 calc R . .
C11 C 0.5151(6) 0.1494(2) 0.52749(12) 0.0762(8) Uani 1 1 d . . .
H11 H 0.4732 0.1675 0.4844 0.091 Uiso 1 1 calc R . .
C12 C 0.7304(6) 0.1088(2) 0.53936(11) 0.0732(7) Uani 1 1 d . . .
H12 H 0.8334 0.0996 0.5043 0.088 Uiso 1 1 calc R . .
C13 C 0.7934(5) 0.08158(16) 0.60328(11) 0.0605(6) Uani 1 1 d . . .
H13 H 0.9400 0.0558 0.6115 0.073 Uiso 1 1 calc R . .
C14 C 0.4590(5) 0.26014(19) 0.87860(12) 0.0704(7) Uani 1 1 d . . .
C15 C 0.5910(7) 0.3418(2) 0.91332(16) 0.1030(11) Uani 1 1 d . . .
H15A H 0.7098 0.3126 0.9405 0.155 Uiso 1 1 calc R . .
H15B H 0.4875 0.3799 0.9409 0.155 Uiso 1 1 calc R . .
H15C H 0.6601 0.3853 0.8808 0.155 Uiso 1 1 calc R . .
C16 C 0.2720(7) 0.2994(3) 0.8337(2) 0.1189(13) Uani 1 1 d . . .
H16A H 0.1640 0.3381 0.8594 0.178 Uiso 1 1 calc R . .
H16B H 0.1931 0.2441 0.8131 0.178 Uiso 1 1 calc R . .
H16C H 0.3394 0.3411 0.7999 0.178 Uiso 1 1 calc R . .

loop_
_atom_site_aniso_label
_atom_site_aniso_U_11
_atom_site_aniso_U_22
_atom_site_aniso_U_33
_atom_site_aniso_U_23
_atom_site_aniso_U_13
_atom_site_aniso_U_12
O1 0.0920(12) 0.0781(10) 0.0386(7) 0.0132(7) 0.0075(8) 0.0096(10)
O2 0.0733(11) 0.0785(11) 0.0785(11) 0.0173(9) 0.0127(10) -0.0022(9)
O3 0.0472(7) 0.0728(9) 0.0376(7) 0.0106(6) 0.0020(6) 0.0034(7)
O4 0.0460(8) 0.0922(11) 0.0660(10) 0.0217(8) -0.0013(8) 0.0088(8)
O5 0.1124(16) 0.0623(9) 0.0646(9) 0.0056(7) 0.0206(11) 0.0067(10)
O6 0.1084(15) 0.0776(11) 0.0846(12) 0.0065(9) 0.0347(13) 0.0272(11)
C1 0.0569(12) 0.0624(11) 0.0401(10) 0.0139(8) 0.0045(9) 0.0157(10)
C2 0.0537(12) 0.0600(10) 0.0393(9) 0.0105(8) -0.0012(9) 0.0161(10)
C3 0.0568(13) 0.0751(14) 0.0512(11) 0.0027(10) -0.0072(10) 0.0113(12)
C4 0.0882(18) 0.0798(15) 0.0403(10) 0.0027(10) -0.0022(12) 0.0106(15)
C5 0.0647(13) 0.0632(12) 0.0564(12) 0.0211(10) 0.0030(11) 0.0159(11)
C6 0.0860(18) 0.0616(12) 0.0664(14) 0.0072(11) 0.0031(14) 0.0109(13)
C7 0.0471(10) 0.0459(9) 0.0477(10) 0.0027(8) 0.0039(9) 0.0031(8)
C8 0.0497(11) 0.0447(9) 0.0413(9) 0.0021(7) 0.0032(8) -0.0081(9)
C9 0.0512(12) 0.0702(13) 0.0500(11) 0.0122(9) 0.0010(10) -0.0046(11)
C10 0.0629(14) 0.0916(16) 0.0607(13) 0.0260(12) -0.0160(13) -0.0176(14)
C11 0.095(2) 0.0907(17) 0.0430(11) 0.0136(11) -0.0115(13) -0.0396(17)
C12 0.098(2) 0.0765(15) 0.0452(12) -0.0027(10) 0.0226(13) -0.0203(16)
C13 0.0667(14) 0.0585(11) 0.0564(12) -0.0010(9) 0.0160(11) -0.0075(11)
C14 0.0801(17) 0.0656(13) 0.0656(14) 0.0008(11) 0.0011(13) 0.0112(13)
C15 0.121(3) 0.0885(18) 0.099(2) -0.0236(17) -0.014(2) 0.007(2)
C16 0.108(3) 0.105(2) 0.144(3) 0.022(2) -0.042(3) 0.009(2)

loop_
_atom_type_symbol
_atom_type_description
_atom_type_scat_dispersion_real
_atom_type_scat_dispersion_imag
_atom_type_scat_source
C C 0.0033 0.0000 'International Tables Vol C Tables 4.2.6.8 and 6.1.1.4'
H H 0.0000 0.0000 'International Tables Vol C Tables 4.2.6.8 and 6.1.1.4'
O O 0.0106 0.0000 'International Tables Vol C Tables 4.2.6.8 and 6.1.1.4'

loop_
_geom_angle_atom_site_label_1
_geom_angle_atom_site_label_2
_geom_angle_atom_site_label_3
_geom_angle
_geom_angle_site_symmetry_1
_geom_angle_site_symmetry_3
_geom_angle_publ_flag
C4 O1 C1 107.52(15) . . ?
C5 O2 C6 60.50(17) . . ?
C7 O3 C2 117.44(16) . . ?
C3 O5 C14 110.07(18) . . ?
C4 O6 C14 109.8(2) . . ?
O1 C1 C5 109.40(16) . . ?
O1 C1 C2 103.08(18) . . ?
C5 C1 C2 114.78(18) . . ?
O1 C1 H1 109.8 . . ?
C5 C1 H1 109.8 . . ?
C2 C1 H1 109.8 . . ?
O3 C2 C1 106.34(16) . . ?
O3 C2 C3 114.20(17) . . ?
C1 C2 C3 104.64(17) . . ?
O3 C2 H2 110.5 . . ?
C1 C2 H2 110.5 . . ?
C3 C2 H2 110.5 . . ?
O5 C3 C4 106.18(19) . . ?
O5 C3 C2 111.40(17) . . ?
C4 C3 C2 102.9(2) . . ?
O5 C3 H3 112.0 . . ?
C4 C3 H3 112.0 . . ?
C2 C3 H3 112.0 . . ?
O1 C4 O6 110.7(2) . . ?
O1 C4 C3 108.13(19) . . ?
O6 C4 C3 103.84(18) . . ?
O1 C4 H4 111.3 . . ?
O6 C4 H4 111.3 . . ?
C3 C4 H4 111.3 . . ?
O2 C5 C6 59.84(18) . . ?
O2 C5 C1 117.2(2) . . ?
C6 C5 C1 119.91(19) . . ?
O2 C5 H5 116.0 . . ?
C6 C5 H5 116.0 . . ?
C1 C5 H5 116.0 . . ?
O2 C6 C5 59.66(16) . . ?
O2 C6 H6A 117.8 . . ?
C5 C6 H6A 117.8 . . ?
O2 C6 H6B 117.8 . . ?
C5 C6 H6B 117.8 . . ?
H6A C6 H6B 114.9 . . ?
O4 C7 O3 123.05(18) . . ?
O4 C7 C8 125.42(19) . . ?
O3 C7 C8 111.53(17) . . ?
C13 C8 C9 119.99(19) . . ?
C13 C8 C7 118.18(19) . . ?
C9 C8 C7 121.82(17) . . ?
C10 C9 C8 119.6(2) . . ?
C10 C9 H9 120.2 . . ?
C8 C9 H9 120.2 . . ?
C11 C10 C9 120.3(3) . . ?
C11 C10 H10 119.8 . . ?
C9 C10 H10 119.8 . . ?
C10 C11 C12 120.2(2) . . ?
C10 C11 H11 119.9 . . ?
C12 C11 H11 119.9 . . ?
C11 C12 C13 120.1(2) . . ?
C11 C12 H12 119.9 . . ?
C13 C12 H12 119.9 . . ?
C12 C13 C8 119.6(3) . . ?
C12 C13 H13 120.2 . . ?
C8 C13 H13 120.2 . . ?
O5 C14 O6 105.43(19) . . ?
O5 C14 C15 109.7(3) . . ?
O6 C14 C15 111.6(2) . . ?
O5 C14 C16 108.1(3) . . ?
O6 C14 C16 108.6(3) . . ?
C15 C14 C16 113.1(3) . . ?
C14 C15 H15A 109.5 . . ?
C14 C15 H15B 109.5 . . ?
H15A C15 H15B 109.5 . . ?
C14 C15 H15C 109.5 . . ?
H15A C15 H15C 109.5 . . ?
H15B C15 H15C 109.5 . . ?
C14 C16 H16A 109.5 . . ?
C14 C16 H16B 109.5 . . ?
H16A C16 H16B 109.5 . . ?
C14 C16 H16C 109.5 . . ?
H16A C16 H16C 109.5 . . ?
H16B C16 H16C 109.5 . . ?

loop_
_geom_bond_atom_site_label_1
_geom_bond_atom_site_label_2
_geom_bond_distance
_geom_bond_site_symmetry_2
_geom_bond_publ_flag
O1 C4 1.395(3) . ?
O1 C1 1.440(3) . ?
O2 C5 1.433(3) . ?
O2 C6 1.436(3) . ?
O3 C7 1.341(2) . ?
O3 C2 1.433(2) . ?
O4 C7 1.201(3) . ?
O5 C3 1.396(3) . ?
O5 C14 1.421(3) . ?
O6 C4 1.410(3) . ?
O6 C14 1.422(3) . ?
C1 C5 1.482(3) . ?
C1 C2 1.519(3) . ?
C1 H1 0.9800 . ?
C2 C3 1.532(3) . ?
C2 H2 0.9800 . ?
C3 C4 1.528(3) . ?
C3 H3 0.9800 . ?
C4 H4 0.9800 . ?
C5 C6 1.445(4) . ?
C5 H5 0.9800 . ?
C6 H6A 0.9700 . ?
C6 H6B 0.9700 . ?
C7 C8 1.482(3) . ?
C8 C13 1.386(3) . ?
C8 C9 1.387(3) . ?
C9 C10 1.380(3) . ?
C9 H9 0.9300 . ?
C10 C11 1.371(4) . ?
C10 H10 0.9300 . ?
C11 C12 1.378(4) . ?
C11 H11 0.9300 . ?
C12 C13 1.383(3) . ?
C12 H12 0.9300 . ?
C13 H13 0.9300 . ?
C14 C15 1.501(4) . ?
C14 C16 1.502(4) . ?
C15 H15A 0.9599 . ?
C15 H15B 0.9599 . ?
C15 H15C 0.9599 . ?
C16 H16A 0.9599 . ?
C16 H16B 0.9599 . ?
C16 H16C 0.9599 . ?

loop_
_geom_hbond_atom_site_label_D
_geom_hbond_atom_site_label_H
_geom_hbond_atom_site_label_A
_geom_hbond_distance_DH
_geom_hbond_distance_HA
_geom_hbond_distance_DA
_geom_hbond_angle_DHA
_geom_hbond_site_symmetry_A
C1 H1 O4 0.98 2.73 3.590(3) 147.1 1_455
C6 H6A O4 0.97 2.53 3.337(3) 140.6 1_455
C2 H2 O2 0.98 2.54 3.490(3) 162.5 1_655
C11 H11 O2 0.93 2.54 3.394(3) 152.8 2_554
C12 H12 O1 0.93 2.75 3.595(3) 151.3 2_654

loop_
_geom_torsion_atom_site_label_1
_geom_torsion_atom_site_label_2
_geom_torsion_atom_site_label_3
_geom_torsion_atom_site_label_4
_geom_torsion
_geom_torsion_site_symmetry_1
_geom_torsion_site_symmetry_2
_geom_torsion_site_symmetry_3
_geom_torsion_site_symmetry_4
_geom_torsion_publ_flag
C4 O1 C1 C5 160.76(19) . . . . ?
C4 O1 C1 C2 38.2(2) . . . . ?
C7 O3 C2 C1 -175.19(16) . . . . ?
C7 O3 C2 C3 70.0(2) . . . . ?
O1 C1 C2 O3 -152.90(15) . . . . ?
C5 C1 C2 O3 88.2(2) . . . . ?
O1 C1 C2 C3 -31.70(19) . . . . ?
C5 C1 C2 C3 -150.57(18) . . . . ?
C14 O5 C3 C4 6.0(3) . . . . ?
C14 O5 C3 C2 117.2(2) . . . . ?
O3 C2 C3 O5 17.1(3) . . . . ?
C1 C2 C3 O5 -98.7(2) . . . . ?
O3 C2 C3 C4 130.48(19) . . . . ?
C1 C2 C3 C4 14.6(2) . . . . ?
C1 O1 C4 O6 83.7(2) . . . . ?
C1 O1 C4 C3 -29.4(2) . . . . ?
C14 O6 C4 O1 -134.4(2) . . . . ?
C14 O6 C4 C3 -18.6(3) . . . . ?
O5 C3 C4 O1 125.2(2) . . . . ?
C2 C3 C4 O1 8.1(2) . . . . ?
O5 C3 C4 O6 7.6(3) . . . . ?
C2 C3 C4 O6 -109.5(2) . . . . ?
C6 O2 C5 C1 110.5(2) . . . . ?
O1 C1 C5 O2 88.6(2) . . . . ?
C2 C1 C5 O2 -156.14(18) . . . . ?
O1 C1 C5 C6 157.7(2) . . . . ?
C2 C1 C5 C6 -87.0(3) . . . . ?
C1 C5 C6 O2 -106.0(2) . . . . ?
C2 O3 C7 O4 4.3(3) . . . . ?
C2 O3 C7 C8 -175.82(15) . . . . ?
O4 C7 C8 C13 22.3(3) . . . . ?
O3 C7 C8 C13 -157.63(17) . . . . ?
O4 C7 C8 C9 -156.3(2) . . . . ?
O3 C7 C8 C9 23.8(2) . . . . ?
C13 C8 C9 C10 -1.1(3) . . . . ?
C7 C8 C9 C10 177.5(2) . . . . ?
C8 C9 C10 C11 2.8(4) . . . . ?
C9 C10 C11 C12 -2.3(4) . . . . ?
C10 C11 C12 C13 0.0(4) . . . . ?
C11 C12 C13 C8 1.7(3) . . . . ?
C9 C8 C13 C12 -1.1(3) . . . . ?
C7 C8 C13 C12 -179.7(2) . . . . ?
C3 O5 C14 O6 -17.3(3) . . . . ?
C3 O5 C14 C15 103.0(3) . . . . ?
C3 O5 C14 C16 -133.2(3) . . . . ?
C4 O6 C14 O5 22.6(3) . . . . ?
C4 O6 C14 C15 -96.4(3) . . . . ?
C4 O6 C14 C16 138.3(3) . . . . ?

loop_
_cod_related_entry_id
_cod_related_entry_database
_cod_related_entry_code
1 ChemSpider 30658660
